data_2300744
loop_
_publ_author_name
'Nomine, A. V.'
'Ghanbaja, J.'
'Redjaimia, A.'
'Belmonte, T.'

_publ_section_title
;
 Structural characteristics of Bi2O2CO3 nanosheets synthesized by
 nano-pulsed discharges in water
;
_journal_coeditor_code NB5384SUP1
_journal_issue 5
_journal_name_full 'Journal of Applied Crystallography'
_journal_page_first 1456
_journal_page_last 1465
_journal_paper_doi 10.1107/S1600576724007672
_journal_volume 57
_journal_year 2024
_chemical_formula_structural Bi2O5C1
_chemical_formula_sum 'C Bi2 O5'
_chemical_formula_weight 509.97
_chemical_name_structure_type Bi2O5C1,tI54,139
_space_group_IT_number 139
_space_group_name_Hall '-I 4 2'
_space_group_name_H-M_alt 'I 4/m m m'
_symmetry_cell_setting tetragonal
_symmetry_Int_Tables_number 139
_symmetry_space_group_name_H-M 'I 4/m m m'
_audit_creation_date 2023-09-20
_audit_creation_method
;
Pearson's Crystal Data browser
;
_audit_update_record
;
2024-06-05 # Formatted by publCIF

;
_cell_angle_alpha 90
_cell_angle_beta 90
_cell_angle_gamma 90
_cell_formula_units_Z 2
_cell_length_a 3.867
_cell_length_b 3.867
_cell_length_c 13.689
_cell_measurement_radiation 'synchrotron, X-rays'
_cell_measurement_reflns_used 1000
_cell_measurement_temperature 300
_cell_measurement_theta_max 27.0
_cell_measurement_theta_min 3.0
_cell_measurement_wavelength 0.41916
_cell_volume 204.701
_diffrn_ambient_temperature 300
_diffrn_measured_fraction_theta_full 0.95
_diffrn_measurement_device_type 'Bruker AXS'
_diffrn_reflns_av_R_equivalents 0.05
_diffrn_reflns_number 10000
_exptl_crystal_description 'Plate, colorless'
_cod_data_source_file nb5384sup1.cif
_cod_data_source_block I
_cod_depositor_comments 'Adding full bibliography for 2300744.cif.'
_cod_original_cell_volume 204.7
_cod_original_sg_symbol_H-M I4/mmm
_cod_original_formula_sum Bi2O5C1
_cod_database_code 2300744
_publcif_funding_html
;
;

loop_
_symmetry_equiv_pos_site_id
_symmetry_equiv_pos_as_xyz
1 'x, y, z'
2 '-x, -y, -z'
3 '-x, -y, z'
4 '-x, y, -z'
5 '-x, y, z'
6 '-y, -x, -z'
7 '-y, -x, z'
8 '-y, x, -z'
9 '-y, x, z'
10 'x, -y, -z'
11 'x, -y, z'
12 'x, y, -z'
13 'y, -x, -z'
14 'y, -x, z'
15 'y, x, -z'
16 'y, x, z'
17 '1/2+x, 1/2+y, 1/2+z'
18 '1/2-x, 1/2-y, 1/2-z'
19 '1/2-x, 1/2-y, 1/2+z'
20 '1/2-x, 1/2+y, 1/2-z'
21 '1/2-x, 1/2+y, 1/2+z'
22 '1/2-y, 1/2-x, 1/2-z'
23 '1/2-y, 1/2-x, 1/2+z'
24 '1/2-y, 1/2+x, 1/2-z'
25 '1/2-y, 1/2+x, 1/2+z'
26 '1/2+x, 1/2-y, 1/2-z'
27 '1/2+x, 1/2-y, 1/2+z'
28 '1/2+x, 1/2+y, 1/2-z'
29 '1/2+y, 1/2-x, 1/2-z'
30 '1/2+y, 1/2-x, 1/2+z'
31 '1/2+y, 1/2+x, 1/2-z'
32 '1/2+y, 1/2+x, 1/2+z'

loop_
_atom_site_aniso_label
_atom_site_aniso_U_11
_atom_site_aniso_U_22
_atom_site_aniso_U_33
_atom_site_aniso_U_12
_atom_site_aniso_U_13
_atom_site_aniso_U_23
Bi1 0.01 0.01 0.01 0.0 0.0 0.0

loop_
_atom_site_label
_atom_site_type_symbol
_atom_site_Wyckoff_symbol
_atom_site_symmetry_multiplicity
_atom_site_fract_x
_atom_site_fract_y
_atom_site_fract_z
_atom_site_occupancy
O1 O m 16 0.114 0.114 0.079 0.125
O2 O m 16 0.197 0.197 0.046 0.125
O3 O h 8 0.228 0.228 0 0.125
O4 O e 4 0 0 0.091 0.250
Bi1 Bi e 4 0 0 0.34 1
O5 O d 4 0 0.5 0.25 1
C1 C a 2 0 0 0 1

loop_
_atom_type_symbol
_atom_type_oxidation_number
O 0
Bi 0
C 0

loop_
_geom_angle_atom_site_label_1
_geom_angle_atom_site_label_2
_geom_angle_atom_site_label_3
_geom_angle
Bi1 O1 O2 109.5

loop_
_geom_bond_atom_site_label_1
_geom_bond_atom_site_label_2
_geom_bond_distance
Bi1 O1 2.3

loop_
_publcif_info_cif.paper_type
?
